data_1553414
loop_
_publ_author_name
'Nie, Han'
'Hu, Kun'
'Cai, Yuanjing'
'Peng, Qian'
'Zhao, Zujin'
'Hu, Rongrong'
'Chen, Junwu'
'Su, Shi-Jian'
'Qin, Anjun'
'Tang, Ben Zhong'

_publ_section_title
;
 Tetraphenylfuran: aggregation-induced emission or aggregation-caused
 quenching?
;
_journal_issue 6
_journal_name_full 'Materials Chemistry Frontiers'
_journal_page_first 1125
_journal_paper_doi 10.1039/C6QM00343E
_journal_volume 1
_journal_year 2017
_chemical_formula_moiety 'C28 H20 O'
_chemical_formula_sum 'C28 H20 O'
_chemical_formula_weight 372.44
_chemical_name_common TPF
_chemical_name_systematic 2,3,4,5-tetraphenylfuran
_space_group_crystal_system monoclinic
_space_group_IT_number 15
_space_group_name_Hall '-I 2yc'
_space_group_name_H-M_alt 'I 1 2/c 1'
_atom_sites_solution_hydrogens geom
_audit_creation_method SHELXL-2014/7
_audit_update_record
;
2016-09-04 deposited with the CCDC.
2016-12-28 downloaded from the CCDC.
;
_cell_angle_alpha 90
_cell_angle_beta 113.396(19)
_cell_angle_gamma 90
_cell_formula_units_Z 8
_cell_length_a 21.710(7)
_cell_length_b 8.1600(15)
_cell_length_c 24.855(8)
_cell_measurement_reflns_used 13404
_cell_measurement_temperature 293(2)
_cell_measurement_theta_max 54.93
_cell_measurement_theta_min 6.00
_cell_volume 4041(2)
_computing_structure_refinement 'SHELXL-2014/7 (Sheldrick, 2014)'
_diffrn_ambient_temperature 293(2)
_diffrn_measured_fraction_theta_full 0.998
_diffrn_measured_fraction_theta_max 0.998
_diffrn_measurement_device_type 'Rigaku spider'
_diffrn_measurement_method w/scan
_diffrn_radiation_type MoK\a
_diffrn_radiation_wavelength 0.71073
_diffrn_reflns_av_R_equivalents 0.0270
_diffrn_reflns_av_unetI/netI 0.0194
_diffrn_reflns_Laue_measured_fraction_full 0.998
_diffrn_reflns_Laue_measured_fraction_max 0.998
_diffrn_reflns_limit_h_max 26
_diffrn_reflns_limit_h_min -26
_diffrn_reflns_limit_k_max 9
_diffrn_reflns_limit_k_min -10
_diffrn_reflns_limit_l_max 30
_diffrn_reflns_limit_l_min -30
_diffrn_reflns_number 16508
_diffrn_reflns_point_group_measured_fraction_full 0.998
_diffrn_reflns_point_group_measured_fraction_max 0.998
_diffrn_reflns_theta_full 25.242
_diffrn_reflns_theta_max 26.022
_diffrn_reflns_theta_min 3.003
_exptl_absorpt_coefficient_mu 0.073
_exptl_absorpt_correction_T_max 1.0000
_exptl_absorpt_correction_T_min 0.6801
_exptl_absorpt_correction_type multi-scan
_exptl_crystal_colour colorless
_exptl_crystal_density_diffrn 1.224
_exptl_crystal_density_method none
_exptl_crystal_description block
_exptl_crystal_F_000 1568
_exptl_crystal_preparation ', Luminescent'
_exptl_crystal_recrystallization_method ??????
_exptl_crystal_size_max 0.31
_exptl_crystal_size_mid 0.27
_exptl_crystal_size_min 0.25
_refine_diff_density_max 0.172
_refine_diff_density_min -0.164
_refine_diff_density_rms 0.038
_refine_ls_extinction_coef 0.0021(3)
_refine_ls_extinction_expression Fc^*^=kFc[1+0.001xFc^2^\l^3^/sin(2\q)]^-1/4^
_refine_ls_extinction_method 'SHELXL-2014/7 (Sheldrick 2014'
_refine_ls_goodness_of_fit_ref 1.052
_refine_ls_hydrogen_treatment constr
_refine_ls_matrix_type full
_refine_ls_number_parameters 263
_refine_ls_number_reflns 3987
_refine_ls_number_restraints 0
_refine_ls_restrained_S_all 1.052
_refine_ls_R_factor_all 0.0489
_refine_ls_R_factor_gt 0.0378
_refine_ls_shift/su_max 0.000
_refine_ls_shift/su_mean 0.000
_refine_ls_structure_factor_coef Fsqd
_refine_ls_weighting_details 'w=1/[\s^2^(Fo^2^)+(0.0595P)^2^+0.6960P] where P=(Fo^2^+2Fc^2^)/3'
_refine_ls_weighting_scheme calc
_refine_ls_wR_factor_gt 0.1012
_refine_ls_wR_factor_ref 0.1095
_reflns_Friedel_coverage 0.000
_reflns_number_gt 3151
_reflns_number_total 3987
_reflns_threshold_expression 'I > 2\s(I)'
_cod_data_source_file c6qm00343e2.cif
_cod_data_source_block shelxl
_cod_original_sg_symbol_H-M 'I 2/c'
_cod_database_code 1553414
_shelx_shelxl_version_number 2014/7
_shelx_space_group_comment
;
The symmetry employed for this shelxl refinement is uniquely defined
by the following loop, which should always be used as a source of
symmetry information in preference to the above space-group names.
They are only intended as comments.
;

loop_
_space_group_symop_operation_xyz
'x, y, z'
'-x, y, -z+1/2'
'x+1/2, y+1/2, z+1/2'
'-x+1/2, y+1/2, -z+1'
'-x, -y, -z'
'x, -y, z-1/2'
'-x+1/2, -y+1/2, -z+1/2'
'x+1/2, -y+1/2, z'

loop_
_atom_site_label
_atom_site_type_symbol
_atom_site_fract_x
_atom_site_fract_y
_atom_site_fract_z
_atom_site_U_iso_or_equiv
_atom_site_adp_type
_atom_site_occupancy
_atom_site_site_symmetry_order
_atom_site_calc_flag
_atom_site_refinement_flags_posn
_atom_site_refinement_flags_adp
O1 O 0.50635(4) 0.75831(10) -0.02357(4) 0.0501(2) Uani 1 1 d . .
C1 C 0.43860(5) 0.75387(13) -0.05735(5) 0.0460(3) Uani 1 1 d . .
C2 C 0.40379(5) 0.75513(13) -0.02201(5) 0.0433(3) Uani 1 1 d . .
C3 C 0.45331(5) 0.76405(13) 0.03739(5) 0.0438(3) Uani 1 1 d . .
C4 C 0.51460(6) 0.76413(14) 0.03404(5) 0.0466(3) Uani 1 1 d . .
C5 C 0.42039(6) 0.74995(13) -0.12057(5) 0.0480(3) Uani 1 1 d . .
C6 C 0.46179(7) 0.66915(17) -0.14266(6) 0.0632(3) Uani 1 1 d . .
H6 H 0.5011 0.6199 -0.1170 0.076 Uiso 1 1 calc R U
C7 C 0.44497(10) 0.6616(2) -0.20214(7) 0.0822(5) Uani 1 1 d . .
H7 H 0.4728 0.6061 -0.2164 0.099 Uiso 1 1 calc R U
C8 C 0.38766(10) 0.7351(2) -0.24047(7) 0.0841(5) Uani 1 1 d . .
H8 H 0.3764 0.7292 -0.2806 0.101 Uiso 1 1 calc R U
C9 C 0.34672(8) 0.8179(2) -0.21922(6) 0.0772(4) Uani 1 1 d . .
H9 H 0.3079 0.8686 -0.2451 0.093 Uiso 1 1 calc R U
C10 C 0.36302(7) 0.82592(17) -0.15964(6) 0.0608(3) Uani 1 1 d . .
H10 H 0.3353 0.8827 -0.1457 0.073 Uiso 1 1 calc R U
C11 C 0.33015(5) 0.74402(13) -0.04030(5) 0.0424(3) Uani 1 1 d . .
C12 C 0.29257(6) 0.63187(15) -0.08275(5) 0.0506(3) Uani 1 1 d . .
H12 H 0.3139 0.5628 -0.0997 0.061 Uiso 1 1 calc R U
C13 C 0.22391(6) 0.62205(16) -0.09996(6) 0.0591(3) Uani 1 1 d . .
H13 H 0.1993 0.5471 -0.1286 0.071 Uiso 1 1 calc R U
C14 C 0.19150(6) 0.72255(17) -0.07496(6) 0.0594(3) Uani 1 1 d . .
H14 H 0.1452 0.7164 -0.0870 0.071 Uiso 1 1 calc R U
C15 C 0.22814(6) 0.83188(16) -0.03208(6) 0.0561(3) Uani 1 1 d . .
H15 H 0.2066 0.8989 -0.0147 0.067 Uiso 1 1 calc R U
C16 C 0.29691(5) 0.84252(14) -0.01475(5) 0.0486(3) Uani 1 1 d . .
H16 H 0.3213 0.9165 0.0144 0.058 Uiso 1 1 calc R U
C17 C 0.43931(5) 0.77394(14) 0.09083(5) 0.0445(3) Uani 1 1 d . .
C18 C 0.40594(5) 0.64889(16) 0.10601(6) 0.0556(3) Uani 1 1 d . .
H18 H 0.3920 0.5565 0.0823 0.067 Uiso 1 1 calc R U
C19 C 0.39320(6) 0.6608(2) 0.15620(7) 0.0735(4) Uani 1 1 d . .
H19 H 0.3711 0.5761 0.1662 0.088 Uiso 1 1 calc R U
C20 C 0.41314(7) 0.7972(3) 0.19129(6) 0.0792(5) Uani 1 1 d . .
H20 H 0.4051 0.8042 0.2253 0.095 Uiso 1 1 calc R U
C21 C 0.44478(7) 0.9224(2) 0.17616(6) 0.0707(4) Uani 1 1 d . .
H21 H 0.4575 1.0155 0.1996 0.085 Uiso 1 1 calc R U
C22 C 0.45807(6) 0.91183(16) 0.12648(5) 0.0557(3) Uani 1 1 d . .
H22 H 0.4798 0.9978 0.1167 0.067 Uiso 1 1 calc R U
C23 C 0.58435(5) 0.76380(13) 0.07692(5) 0.0471(3) Uani 1 1 d . .
C24 C 0.60104(6) 0.71508(17) 0.13450(6) 0.0583(3) Uani 1 1 d . .
H24 H 0.5674 0.6848 0.1467 0.070 Uiso 1 1 calc R U
C25 C 0.66721(7) 0.71131(19) 0.17369(6) 0.0676(4) Uani 1 1 d . .
H25 H 0.6779 0.6780 0.2121 0.081 Uiso 1 1 calc R U
C26 C 0.71779(6) 0.75676(18) 0.15623(6) 0.0662(4) Uani 1 1 d . .
H26 H 0.7623 0.7545 0.1829 0.079 Uiso 1 1 calc R U
C27 C 0.70208(6) 0.80527(18) 0.09946(6) 0.0618(3) Uani 1 1 d . .
H27 H 0.7360 0.8361 0.0876 0.074 Uiso 1 1 calc R U
C28 C 0.63606(6) 0.80837(15) 0.05990(6) 0.0539(3) Uani 1 1 d . .
H28 H 0.6259 0.8405 0.0214 0.065 Uiso 1 1 calc R U

loop_
_atom_site_aniso_label
_atom_site_aniso_U_11
_atom_site_aniso_U_22
_atom_site_aniso_U_33
_atom_site_aniso_U_23
_atom_site_aniso_U_13
_atom_site_aniso_U_12
O1 0.0421(4) 0.0643(5) 0.0467(5) -0.0026(4) 0.0205(3) -0.0020(3)
C1 0.0417(5) 0.0517(6) 0.0452(6) -0.0033(5) 0.0179(5) -0.0008(5)
C2 0.0434(6) 0.0451(5) 0.0430(6) -0.0033(4) 0.0188(5) -0.0011(4)
C3 0.0418(5) 0.0477(6) 0.0429(6) -0.0033(4) 0.0178(5) -0.0032(4)
C4 0.0444(6) 0.0542(6) 0.0430(6) -0.0021(5) 0.0194(5) -0.0033(5)
C5 0.0532(6) 0.0499(6) 0.0457(6) -0.0032(5) 0.0248(5) -0.0057(5)
C6 0.0697(8) 0.0723(8) 0.0600(8) -0.0002(6) 0.0389(7) 0.0047(7)
C7 0.1086(12) 0.0917(11) 0.0708(10) -0.0072(8) 0.0616(10) 0.0023(10)
C8 0.1229(14) 0.0915(11) 0.0476(8) -0.0004(8) 0.0441(9) -0.0093(10)
C9 0.0895(10) 0.0877(10) 0.0495(8) 0.0093(7) 0.0225(7) 0.0032(8)
C10 0.0655(8) 0.0683(8) 0.0498(7) 0.0012(6) 0.0241(6) 0.0050(6)
C11 0.0410(5) 0.0468(6) 0.0400(6) 0.0023(4) 0.0167(4) -0.0003(4)
C12 0.0495(6) 0.0528(6) 0.0497(7) -0.0045(5) 0.0200(5) -0.0024(5)
C13 0.0504(6) 0.0651(7) 0.0539(7) -0.0033(6) 0.0124(5) -0.0110(6)
C14 0.0404(6) 0.0759(8) 0.0586(8) 0.0105(6) 0.0163(5) 0.0017(6)
C15 0.0487(6) 0.0675(8) 0.0558(7) 0.0065(6) 0.0247(5) 0.0112(6)
C16 0.0478(6) 0.0533(6) 0.0455(6) -0.0018(5) 0.0194(5) 0.0020(5)
C17 0.0364(5) 0.0561(6) 0.0403(6) 0.0014(5) 0.0145(4) 0.0013(5)
C18 0.0431(6) 0.0656(7) 0.0569(7) 0.0089(6) 0.0185(5) -0.0030(5)
C19 0.0505(7) 0.1070(12) 0.0676(9) 0.0312(9) 0.0283(6) 0.0043(7)
C20 0.0569(8) 0.1406(15) 0.0430(8) 0.0087(9) 0.0230(6) 0.0159(9)
C21 0.0590(7) 0.1026(11) 0.0455(7) -0.0154(7) 0.0154(6) 0.0093(7)
C22 0.0509(6) 0.0648(7) 0.0493(7) -0.0078(6) 0.0178(5) -0.0027(5)
C23 0.0416(6) 0.0497(6) 0.0499(7) -0.0039(5) 0.0181(5) -0.0018(5)
C24 0.0483(6) 0.0739(8) 0.0536(7) 0.0009(6) 0.0212(5) -0.0003(6)
C25 0.0571(7) 0.0910(10) 0.0491(7) -0.0029(7) 0.0150(6) 0.0061(7)
C26 0.0427(6) 0.0833(9) 0.0629(9) -0.0153(7) 0.0108(6) 0.0014(6)
C27 0.0433(6) 0.0723(8) 0.0706(9) -0.0081(7) 0.0235(6) -0.0046(6)
C28 0.0451(6) 0.0617(7) 0.0566(7) 0.0000(6) 0.0220(5) -0.0022(5)

loop_
_atom_type_symbol
_atom_type_description
_atom_type_scat_dispersion_real
_atom_type_scat_dispersion_imag
_atom_type_scat_source
C C 0.0033 0.0016 'International Tables Vol C Tables 4.2.6.8 and 6.1.1.4'
H H 0.0000 0.0000 'International Tables Vol C Tables 4.2.6.8 and 6.1.1.4'
O O 0.0106 0.0060 'International Tables Vol C Tables 4.2.6.8 and 6.1.1.4'

loop_
_geom_angle_atom_site_label_1
_geom_angle_atom_site_label_2
_geom_angle_atom_site_label_3
_geom_angle
C4 O1 C1 107.66(8)
C2 C1 O1 109.73(10)
C2 C1 C5 135.13(11)
O1 C1 C5 115.14(10)
C1 C2 C3 106.29(10)
C1 C2 C11 127.37(11)
C3 C2 C11 126.31(10)
C4 C3 C2 106.60(10)
C4 C3 C17 127.43(10)
C2 C3 C17 125.95(10)
C3 C4 O1 109.70(10)
C3 C4 C23 134.92(11)
O1 C4 C23 115.35(9)
C10 C5 C6 118.51(12)
C10 C5 C1 121.91(11)
C6 C5 C1 119.58(12)
C7 C6 C5 120.51(14)
C7 C6 H6 119.7
C5 C6 H6 119.7
C8 C7 C6 120.54(14)
C8 C7 H7 119.7
C6 C7 H7 119.7
C7 C8 C9 119.63(14)
C7 C8 H8 120.2
C9 C8 H8 120.2
C8 C9 C10 120.33(15)
C8 C9 H9 119.8
C10 C9 H9 119.8
C9 C10 C5 120.45(13)
C9 C10 H10 119.8
C5 C10 H10 119.8
C12 C11 C16 118.20(10)
C12 C11 C2 120.65(10)
C16 C11 C2 121.14(10)
C13 C12 C11 120.63(11)
C13 C12 H12 119.7
C11 C12 H12 119.7
C14 C13 C12 120.49(12)
C14 C13 H13 119.8
C12 C13 H13 119.8
C15 C14 C13 119.57(11)
C15 C14 H14 120.2
C13 C14 H14 120.2
C14 C15 C16 120.20(11)
C14 C15 H15 119.9
C16 C15 H15 119.9
C15 C16 C11 120.89(11)
C15 C16 H16 119.6
C11 C16 H16 119.6
C18 C17 C22 118.33(11)
C18 C17 C3 121.34(11)
C22 C17 C3 120.31(10)
C19 C18 C17 120.42(13)
C19 C18 H18 119.8
C17 C18 H18 119.8
C20 C19 C18 120.23(13)
C20 C19 H19 119.9
C18 C19 H19 119.9
C21 C20 C19 119.85(13)
C21 C20 H20 120.1
C19 C20 H20 120.1
C20 C21 C22 120.52(14)
C20 C21 H21 119.7
C22 C21 H21 119.7
C21 C22 C17 120.62(13)
C21 C22 H22 119.7
C17 C22 H22 119.7
C24 C23 C28 118.36(11)
C24 C23 C4 121.45(10)
C28 C23 C4 120.16(11)
C25 C24 C23 120.46(12)
C25 C24 H24 119.8
C23 C24 H24 119.8
C24 C25 C26 120.45(14)
C24 C25 H25 119.8
C26 C25 H25 119.8
C27 C26 C25 119.76(12)
C27 C26 H26 120.1
C25 C26 H26 120.1
C26 C27 C28 120.14(12)
C26 C27 H27 119.9
C28 C27 H27 119.9
C27 C28 C23 120.82(12)
C27 C28 H28 119.6
C23 C28 H28 119.6

loop_
_geom_bond_atom_site_label_1
_geom_bond_atom_site_label_2
_geom_bond_distance
O1 C4 1.3715(14)
O1 C1 1.3743(14)
C1 C2 1.3675(15)
C1 C5 1.4603(17)
C2 C3 1.4424(16)
C2 C11 1.4811(15)
C3 C4 1.3659(15)
C3 C17 1.4776(16)
C4 C23 1.4652(16)
C5 C10 1.3850(18)
C5 C6 1.3914(17)
C6 C7 1.376(2)
C6 H6 0.9300
C7 C8 1.369(3)
C7 H7 0.9300
C8 C9 1.378(2)
C8 H8 0.9300
C9 C10 1.3806(19)
C9 H9 0.9300
C10 H10 0.9300
C11 C12 1.3902(16)
C11 C16 1.3907(15)
C12 C13 1.3804(17)
C12 H12 0.9300
C13 C14 1.3787(19)
C13 H13 0.9300
C14 C15 1.3752(19)
C14 H14 0.9300
C15 C16 1.3826(16)
C15 H15 0.9300
C16 H16 0.9300
C17 C18 1.3876(16)
C17 C22 1.3894(17)
C18 C19 1.384(2)
C18 H18 0.9300
C19 C20 1.374(2)
C19 H19 0.9300
C20 C21 1.365(2)
C20 H20 0.9300
C21 C22 1.3778(18)
C21 H21 0.9300
C22 H22 0.9300
C23 C24 1.3879(18)
C23 C28 1.3959(16)
C24 C25 1.3792(19)
C24 H24 0.9300
C25 C26 1.382(2)
C25 H25 0.9300
C26 C27 1.372(2)
C26 H26 0.9300
C27 C28 1.3793(17)
C27 H27 0.9300
C28 H28 0.9300

loop_
_geom_torsion_atom_site_label_1
_geom_torsion_atom_site_label_2
_geom_torsion_atom_site_label_3
_geom_torsion_atom_site_label_4
_geom_torsion
C4 O1 C1 C2 -0.60(11)
C4 O1 C1 C5 179.07(9)
O1 C1 C2 C3 1.12(12)
C5 C1 C2 C3 -178.46(12)
O1 C1 C2 C11 -177.02(10)
C5 C1 C2 C11 3.4(2)
C1 C2 C3 C4 -1.23(12)
C11 C2 C3 C4 176.94(10)
C1 C2 C3 C17 177.83(10)
C11 C2 C3 C17 -4.00(17)
C2 C3 C4 O1 0.89(12)
C17 C3 C4 O1 -178.15(10)
C2 C3 C4 C23 -176.82(12)
C17 C3 C4 C23 4.1(2)
C1 O1 C4 C3 -0.22(12)
C1 O1 C4 C23 177.99(9)
C2 C1 C5 C10 33.4(2)
O1 C1 C5 C10 -146.17(11)
C2 C1 C5 C6 -147.18(13)
O1 C1 C5 C6 33.26(15)
C10 C5 C6 C7 -1.7(2)
C1 C5 C6 C7 178.89(13)
C5 C6 C7 C8 0.8(2)
C6 C7 C8 C9 0.3(3)
C7 C8 C9 C10 -0.5(3)
C8 C9 C10 C5 -0.5(2)
C6 C5 C10 C9 1.5(2)
C1 C5 C10 C9 -179.05(12)
C1 C2 C11 C12 43.68(16)
C3 C2 C11 C12 -134.10(12)
C1 C2 C11 C16 -137.71(12)
C3 C2 C11 C16 44.51(16)
C16 C11 C12 C13 1.63(17)
C2 C11 C12 C13 -179.73(11)
C11 C12 C13 C14 -0.51(19)
C12 C13 C14 C15 -0.8(2)
C13 C14 C15 C16 0.89(19)
C14 C15 C16 C11 0.26(18)
C12 C11 C16 C15 -1.50(17)
C2 C11 C16 C15 179.86(11)
C4 C3 C17 C18 -118.85(13)
C2 C3 C17 C18 62.28(15)
C4 C3 C17 C22 62.72(16)
C2 C3 C17 C22 -116.15(12)
C22 C17 C18 C19 -1.41(17)
C3 C17 C18 C19 -179.87(11)
C17 C18 C19 C20 0.43(19)
C18 C19 C20 C21 0.9(2)
C19 C20 C21 C22 -1.2(2)
C20 C21 C22 C17 0.2(2)
C18 C17 C22 C21 1.10(17)
C3 C17 C22 C21 179.57(11)
C3 C4 C23 C24 19.4(2)
O1 C4 C23 C24 -158.20(11)
C3 C4 C23 C28 -162.54(13)
O1 C4 C23 C28 19.84(15)
C28 C23 C24 C25 0.07(19)
C4 C23 C24 C25 178.15(12)
C23 C24 C25 C26 0.3(2)
C24 C25 C26 C27 -0.3(2)
C25 C26 C27 C28 -0.1(2)
C26 C27 C28 C23 0.5(2)
C24 C23 C28 C27 -0.49(18)
C4 C23 C28 C27 -178.60(11)
